data_4038424
loop_
_publ_author_name
'Patel, Om P. S.'
'Jaspal, Sonam'
'Shinde, Vikki N.'
'Nandwana, Nitesh Kumar'
'Rangan, Krishnan'
'Kumar, Anil'

_publ_section_title
;
 PIDA-Mediated 1,2-ipso-Migration in Mannich Bases of
 Imidazo[1,2-a]pyridines: Preparation of N-Acetoxymethyl/
 Alkoxymethyl-N-arylimidazo[1,2-a]pyridine-3-amines.
;
_journal_name_full 'The Journal of organic chemistry'
_journal_paper_doi 10.1021/acs.joc.0c00674
_journal_year 2020
_chemical_formula_moiety 'C21 H18 N4 O2'
_chemical_formula_sum 'C21 H18 N4 O2'
_chemical_formula_weight 358.39
_space_group_crystal_system monoclinic
_space_group_IT_number 14
_space_group_name_Hall '-P 2yn'
_space_group_name_H-M_alt 'P 1 21/n 1'
_atom_sites_solution_hydrogens geom
_atom_sites_solution_primary dual
_audit_creation_date 2019-02-18
_audit_creation_method
;
Olex2 1.2
(compiled 2018.05.29 svn.r3508 for OlexSys, GUI svn.r5506)
;
_cell_angle_alpha 90
_cell_angle_beta 93.418(3)
_cell_angle_gamma 90
_cell_formula_units_Z 4
_cell_length_a 9.0770(3)
_cell_length_b 17.0044(6)
_cell_length_c 11.4160(3)
_cell_measurement_reflns_used 13001
_cell_measurement_temperature 93(2)
_cell_measurement_theta_max 31.4110
_cell_measurement_theta_min 3.6520
_cell_volume 1758.91(10)
_computing_cell_refinement 'CrysAlisPro 1.171.39.20a (Rigaku OD, 2015)'
_computing_data_collection 'CrysAlisPro 1.171.39.20a (Rigaku OD, 2015)'
_computing_data_reduction 'CrysAlisPro 1.171.39.20a (Rigaku OD, 2015)'
_computing_molecular_graphics 'Olex2 (Dolomanov et al., 2009)'
_computing_publication_material 'Olex2 (Dolomanov et al., 2009)'
_computing_structure_refinement 'ShelXL (Sheldrick, 2015)'
_computing_structure_solution 'ShelXT (Sheldrick, 2015)'
_diffrn_ambient_temperature 93(2)
_diffrn_detector 'CCD plate'
_diffrn_measured_fraction_theta_full 0.997
_diffrn_measured_fraction_theta_max 0.886
_diffrn_measurement_details
;
List of Runs (angles in degrees, time in seconds):

  # Type    Start    End  Width  t~exp~   \w     \q     \k     \f   Frames
--------------------------------------------------------------------------
  1  \w    -20.00  92.00   0.50   29.00    --    3.60  19.00 150.00  224
  2  \w    -15.00  65.00   0.50   29.00    --    3.60  37.00 -30.00  160
  3  \w    -77.00 -50.00   0.50   29.00    --    3.60 -19.00  30.00   54
  4  \w    -19.00  63.00   0.50   29.00    --    3.60  57.00  60.00  164
;
_diffrn_measurement_device 'four-circle diffractometer'
_diffrn_measurement_device_type 'XtaLAB Pro: Kappa dual offset/far'
_diffrn_measurement_method '\w scans'
_diffrn_orient_matrix_type 'CrysAlisPro convention (1999,Acta A55,543-557)'
_diffrn_orient_matrix_UB_11 0.0388866000
_diffrn_orient_matrix_UB_12 0.0352419000
_diffrn_orient_matrix_UB_13 -0.0104823000
_diffrn_orient_matrix_UB_21 -0.0031017000
_diffrn_orient_matrix_UB_22 0.0104218000
_diffrn_orient_matrix_UB_23 0.0599360000
_diffrn_orient_matrix_UB_31 0.0679039000
_diffrn_orient_matrix_UB_32 -0.0197331000
_diffrn_orient_matrix_UB_33 0.0129878000
_diffrn_radiation_monochromator graphite
_diffrn_radiation_probe x-ray
_diffrn_radiation_type MoK\a
_diffrn_radiation_wavelength 0.71073
_diffrn_reflns_av_R_equivalents 0.0103
_diffrn_reflns_av_unetI/netI 0.0080
_diffrn_reflns_Laue_measured_fraction_full 0.997
_diffrn_reflns_Laue_measured_fraction_max 0.886
_diffrn_reflns_limit_h_max 11
_diffrn_reflns_limit_h_min -12
_diffrn_reflns_limit_k_max 24
_diffrn_reflns_limit_k_min -24
_diffrn_reflns_limit_l_max 16
_diffrn_reflns_limit_l_min -15
_diffrn_reflns_number 19506
_diffrn_reflns_point_group_measured_fraction_full 0.997
_diffrn_reflns_point_group_measured_fraction_max 0.886
_diffrn_reflns_theta_full 25.242
_diffrn_reflns_theta_max 31.135
_diffrn_reflns_theta_min 3.576
_diffrn_source 'fine-focus sealed X-ray tube'
_diffrn_source_type 'Enhance (Mo) X-ray Source'
_exptl_absorpt_coefficient_mu 0.090
_exptl_absorpt_correction_T_max 1.00000
_exptl_absorpt_correction_T_min 0.84084
_exptl_absorpt_correction_type multi-scan
_exptl_absorpt_process_details
;
CrysAlisPro 1.171.39.20a (Rigaku Oxford Diffraction, 2015)
Empirical absorption correction using spherical harmonics,
 implemented in SCALE3 ABSPACK scaling algorithm.
;
_exptl_crystal_colour Colourless
_exptl_crystal_density_diffrn 1.353
_exptl_crystal_description Block
_exptl_crystal_F_000 752
_exptl_crystal_size_max 0.3
_exptl_crystal_size_mid 0.3
_exptl_crystal_size_min 0.3
_refine_diff_density_max 0.433
_refine_diff_density_min -0.378
_refine_diff_density_rms 0.051
_refine_ls_extinction_method none
_refine_ls_goodness_of_fit_ref 1.028
_refine_ls_hydrogen_treatment constr
_refine_ls_matrix_type full
_refine_ls_number_parameters 245
_refine_ls_number_reflns 5024
_refine_ls_number_restraints 0
_refine_ls_restrained_S_all 1.028
_refine_ls_R_factor_all 0.0409
_refine_ls_R_factor_gt 0.0389
_refine_ls_shift/su_max 0.001
_refine_ls_shift/su_mean 0.000
_refine_ls_structure_factor_coef Fsqd
_refine_ls_weighting_details 'w=1/[\s^2^(Fo^2^)+(0.0597P)^2^+0.7235P] where P=(Fo^2^+2Fc^2^)/3'
_refine_ls_weighting_scheme calc
_refine_ls_wR_factor_gt 0.1057
_refine_ls_wR_factor_ref 0.1074
_reflns_Friedel_coverage 0.000
_reflns_number_gt 4680
_reflns_number_total 5024
_reflns_threshold_expression 'I > 2\s(I)'
_cod_data_source_file jo0c00674_si_002.cif
_cod_data_source_block exp_361-osp-2-60etoac
_cod_database_code 4038424
_shelx_shelxl_version_number 2016/4
_shelx_space_group_comment
;
The symmetry employed for this shelxl refinement is uniquely defined
by the following loop, which should always be used as a source of
symmetry information in preference to the above space-group names.
They are only intended as comments.
;
_reflns_odcompleteness_completeness 99.69
_reflns_odcompleteness_iscentric 1
_reflns_odcompleteness_theta 28.22
_olex2_refinement_description
;
1. Fixed Uiso
 At 1.2 times of:
  All C(H) groups, All C(H,H) groups
 At 1.5 times of:
  All C(H,H,H) groups
2.a Secondary CH2 refined with riding coordinates:
 C19(H19A,H19B)
2.b Aromatic/amide H refined with riding coordinates:
 C15(H15), C2(H2), C5(H5), C16(H16), C18(H18), C17(H17), C3(H3), C13(H13),
 C11(H11), C12(H12), C9(H9), C4(H4), C10(H10)
2.c Idealised Me refined as rotating group:
 C21(H21A,H21B,H21C)
;
_olex2_submission_special_instructions 'No special instructions were received'
_oxdiff_exptl_absorpt_empirical_details
;
Empirical correction (ABSPACK) includes:
- Absorption correction using spherical harmonics
- Frame scaling
;
_oxdiff_exptl_absorpt_empirical_full_max 1.144
_oxdiff_exptl_absorpt_empirical_full_min 0.916

loop_
_space_group_symop_operation_xyz
'x, y, z'
'-x+1/2, y+1/2, -z+1/2'
'-x, -y, -z'
'x-1/2, -y-1/2, z-1/2'

loop_
_atom_site_label
_atom_site_type_symbol
_atom_site_fract_x
_atom_site_fract_y
_atom_site_fract_z
_atom_site_U_iso_or_equiv
_atom_site_adp_type
_atom_site_occupancy
_atom_site_site_symmetry_order
_atom_site_calc_flag
_atom_site_refinement_flags_posn
_atom_site_refinement_flags_adp
_atom_site_refinement_flags_occupancy
_atom_site_disorder_assembly
_atom_site_disorder_group
O1 O 0.63208(7) 0.40794(4) 0.82852(6) 0.01694(14) Uani 1 1 d . . . . .
O2 O 0.82029(8) 0.32144(4) 0.83748(7) 0.02270(16) Uani 1 1 d . . . . .
N3 N 0.66501(8) 0.53391(4) 0.74738(7) 0.01380(15) Uani 1 1 d . . . . .
N2 N 0.40600(8) 0.56814(4) 0.71590(7) 0.01344(15) Uani 1 1 d . . . . .
N1 N 0.39456(8) 0.61824(5) 0.53327(7) 0.01413(15) Uani 1 1 d . . . . .
N4 N 0.81855(9) 0.55310(5) 0.91602(7) 0.01523(15) Uani 1 1 d . . . . .
C7 C 0.53586(9) 0.59226(5) 0.56173(7) 0.01266(16) Uani 1 1 d . . . . .
C6 C 0.54595(9) 0.56017(5) 0.67377(7) 0.01279(16) Uani 1 1 d . . . . .
C14 C 0.72819(9) 0.58569(5) 0.83278(7) 0.01290(16) Uani 1 1 d . . . . .
C1 C 0.31864(10) 0.60450(5) 0.62771(8) 0.01392(16) Uani 1 1 d . . . . .
C20 C 0.69946(10) 0.34096(5) 0.86578(8) 0.01603(17) Uani 1 1 d . . . . .
C8 C 0.65216(10) 0.60450(5) 0.47908(7) 0.01359(16) Uani 1 1 d . . . . .
C15 C 0.69849(10) 0.66676(5) 0.82582(8) 0.01606(17) Uani 1 1 d . . . . .
H15 H 0.633344 0.687099 0.767549 0.019 Uiso 1 1 calc R . . . .
C19 C 0.71250(10) 0.45397(5) 0.74477(8) 0.01458(16) Uani 1 1 d . . . . .
H19A H 0.817664 0.451013 0.765034 0.018 Uiso 1 1 calc R . . . .
H19B H 0.694160 0.432728 0.666399 0.018 Uiso 1 1 calc R . . . .
C2 C 0.17139(10) 0.62374(6) 0.65010(8) 0.01769(18) Uani 1 1 d . . . . .
H2 H 0.110202 0.648010 0.592691 0.021 Uiso 1 1 calc R . . . .
C5 C 0.35395(10) 0.54842(6) 0.82293(8) 0.01738(18) Uani 1 1 d . . . . .
H5 H 0.414278 0.522573 0.879291 0.021 Uiso 1 1 calc R . . . .
C16 C 0.76948(11) 0.71531(6) 0.90862(8) 0.01817(18) Uani 1 1 d . . . . .
H16 H 0.752807 0.769266 0.906490 0.022 Uiso 1 1 calc R . . . .
C18 C 0.88609(10) 0.60212(6) 0.99516(8) 0.01792(18) Uani 1 1 d . . . . .
H18 H 0.949882 0.580345 1.053143 0.022 Uiso 1 1 calc R . . . .
C17 C 0.86619(11) 0.68293(6) 0.99531(8) 0.01912(18) Uani 1 1 d . . . . .
H17 H 0.915630 0.714551 1.051309 0.023 Uiso 1 1 calc R . . . .
C3 C 0.12004(10) 0.60616(6) 0.75745(9) 0.02028(19) Uani 1 1 d . . . . .
H3 H 0.024004 0.619602 0.773518 0.024 Uiso 1 1 calc R . . . .
C13 C 0.79251(10) 0.57052(6) 0.49539(8) 0.01780(18) Uani 1 1 d . . . . .
H13 H 0.814003 0.538062 0.559722 0.021 Uiso 1 1 calc R . . . .
C11 C 0.87085(11) 0.63359(6) 0.31952(8) 0.01985(19) Uani 1 1 d . . . . .
H11 H 0.943252 0.643301 0.267055 0.024 Uiso 1 1 calc R . . . .
C12 C 0.90009(11) 0.58494(6) 0.41603(9) 0.01959(18) Uani 1 1 d . . . . .
H12 H 0.992600 0.561762 0.427731 0.024 Uiso 1 1 calc R . . . .
C9 C 0.62347(10) 0.65336(6) 0.38145(8) 0.01935(18) Uani 1 1 d . . . . .
H9 H 0.531070 0.676588 0.369242 0.023 Uiso 1 1 calc R . . . .
C4 C 0.21246(11) 0.56750(6) 0.84461(9) 0.02008(19) Uani 1 1 d . . . . .
H4 H 0.175970 0.555202 0.916787 0.024 Uiso 1 1 calc R . . . .
C10 C 0.73160(11) 0.66755(7) 0.30255(9) 0.0233(2) Uani 1 1 d . . . . .
H10 H 0.710695 0.699932 0.238042 0.028 Uiso 1 1 calc R . . . .
C21 C 0.60558(13) 0.29398(7) 0.94393(10) 0.0266(2) Uani 1 1 d . . . . .
H21A H 0.657979 0.286068 1.018548 0.040 Uiso 1 1 calc GR . . . .
H21B H 0.583183 0.243925 0.908265 0.040 Uiso 1 1 calc GR . . . .
H21C H 0.515515 0.321873 0.954982 0.040 Uiso 1 1 calc GR . . . .

loop_
_atom_site_aniso_label
_atom_site_aniso_U_11
_atom_site_aniso_U_22
_atom_site_aniso_U_33
_atom_site_aniso_U_23
_atom_site_aniso_U_13
_atom_site_aniso_U_12
O1 0.0157(3) 0.0150(3) 0.0202(3) 0.0049(2) 0.0014(2) 0.0008(2)
O2 0.0223(3) 0.0171(3) 0.0288(4) 0.0031(3) 0.0025(3) 0.0044(3)
N3 0.0156(3) 0.0120(3) 0.0133(3) 0.0003(3) -0.0038(3) 0.0016(3)
N2 0.0138(3) 0.0131(3) 0.0133(3) 0.0006(3) -0.0002(3) -0.0004(3)
N1 0.0135(3) 0.0150(3) 0.0138(3) 0.0007(3) -0.0007(3) 0.0013(3)
N4 0.0159(3) 0.0171(3) 0.0125(3) 0.0018(3) -0.0011(3) -0.0003(3)
C7 0.0136(4) 0.0115(4) 0.0126(4) -0.0004(3) -0.0011(3) 0.0006(3)
C6 0.0129(4) 0.0129(4) 0.0123(4) 0.0008(3) -0.0007(3) 0.0005(3)
C14 0.0124(3) 0.0144(4) 0.0119(3) 0.0006(3) 0.0009(3) -0.0010(3)
C1 0.0141(4) 0.0131(4) 0.0143(4) 0.0000(3) -0.0010(3) 0.0000(3)
C20 0.0195(4) 0.0127(4) 0.0154(4) 0.0004(3) -0.0030(3) -0.0012(3)
C8 0.0147(4) 0.0132(4) 0.0127(4) -0.0012(3) 0.0000(3) 0.0003(3)
C15 0.0170(4) 0.0144(4) 0.0165(4) 0.0009(3) -0.0011(3) 0.0002(3)
C19 0.0167(4) 0.0131(4) 0.0140(4) 0.0017(3) 0.0010(3) 0.0017(3)
C2 0.0143(4) 0.0186(4) 0.0200(4) 0.0013(3) 0.0002(3) 0.0014(3)
C5 0.0193(4) 0.0180(4) 0.0149(4) 0.0031(3) 0.0016(3) -0.0008(3)
C16 0.0205(4) 0.0156(4) 0.0183(4) -0.0013(3) 0.0009(3) -0.0018(3)
C18 0.0175(4) 0.0227(4) 0.0131(4) 0.0011(3) -0.0024(3) -0.0018(3)
C17 0.0209(4) 0.0212(4) 0.0150(4) -0.0027(3) -0.0012(3) -0.0047(3)
C3 0.0154(4) 0.0220(4) 0.0238(5) 0.0013(4) 0.0047(3) 0.0006(3)
C13 0.0176(4) 0.0181(4) 0.0178(4) 0.0033(3) 0.0021(3) 0.0047(3)
C11 0.0191(4) 0.0242(5) 0.0166(4) -0.0005(3) 0.0044(3) 0.0004(3)
C12 0.0168(4) 0.0219(4) 0.0204(4) 0.0001(3) 0.0030(3) 0.0048(3)
C9 0.0163(4) 0.0255(5) 0.0162(4) 0.0047(3) 0.0005(3) 0.0033(3)
C4 0.0205(4) 0.0217(5) 0.0185(4) 0.0029(3) 0.0052(3) -0.0016(3)
C10 0.0221(5) 0.0312(5) 0.0169(4) 0.0078(4) 0.0031(3) 0.0035(4)
C21 0.0285(5) 0.0210(5) 0.0308(5) 0.0090(4) 0.0043(4) -0.0041(4)

loop_
_atom_type_symbol
_atom_type_description
_atom_type_scat_dispersion_real
_atom_type_scat_dispersion_imag
_atom_type_scat_source
C C 0.0033 0.0016 'International Tables Vol C Tables 4.2.6.8 and 6.1.1.4'
H H 0.0000 0.0000 'International Tables Vol C Tables 4.2.6.8 and 6.1.1.4'
N N 0.0061 0.0033 'International Tables Vol C Tables 4.2.6.8 and 6.1.1.4'
O O 0.0106 0.0060 'International Tables Vol C Tables 4.2.6.8 and 6.1.1.4'

loop_
_geom_angle_atom_site_label_1
_geom_angle_atom_site_label_2
_geom_angle_atom_site_label_3
_geom_angle
_geom_angle_site_symmetry_1
_geom_angle_site_symmetry_3
_geom_angle_publ_flag
C20 O1 C19 115.02(7) . . ?
C6 N3 C14 118.88(7) . . ?
C6 N3 C19 120.92(7) . . ?
C14 N3 C19 119.90(7) . . ?
C1 N2 C6 106.63(7) . . ?
C5 N2 C6 130.64(8) . . ?
C5 N2 C1 122.69(8) . . ?
C1 N1 C7 105.77(7) . . ?
C14 N4 C18 117.04(8) . . ?
N1 C7 C6 110.66(8) . . ?
N1 C7 C8 119.79(7) . . ?
C6 C7 C8 129.47(8) . . ?
N2 C6 N3 120.72(8) . . ?
C7 C6 N3 133.12(8) . . ?
C7 C6 N2 105.59(7) . . ?
N4 C14 N3 116.06(8) . . ?
N4 C14 C15 123.61(8) . . ?
C15 C14 N3 120.30(8) . . ?
N2 C1 C2 118.48(8) . . ?
N1 C1 N2 111.32(8) . . ?
N1 C1 C2 130.15(8) . . ?
O1 C20 C21 111.97(8) . . ?
O2 C20 O1 123.31(9) . . ?
O2 C20 C21 124.72(9) . . ?
C13 C8 C7 122.52(8) . . ?
C13 C8 C9 118.32(8) . . ?
C9 C8 C7 119.15(8) . . ?
C14 C15 H15 121.1 . . ?
C16 C15 C14 117.78(8) . . ?
C16 C15 H15 121.1 . . ?
O1 C19 H19A 109.8 . . ?
O1 C19 H19B 109.8 . . ?
N3 C19 O1 109.44(7) . . ?
N3 C19 H19A 109.8 . . ?
N3 C19 H19B 109.8 . . ?
H19A C19 H19B 108.2 . . ?
C1 C2 H2 120.4 . . ?
C3 C2 C1 119.14(9) . . ?
C3 C2 H2 120.4 . . ?
N2 C5 H5 120.6 . . ?
C4 C5 N2 118.71(8) . . ?
C4 C5 H5 120.6 . . ?
C15 C16 H16 120.1 . . ?
C15 C16 C17 119.74(9) . . ?
C17 C16 H16 120.1 . . ?
N4 C18 H18 118.0 . . ?
N4 C18 C17 124.00(9) . . ?
C17 C18 H18 118.0 . . ?
C16 C17 H17 121.1 . . ?
C18 C17 C16 117.81(8) . . ?
C18 C17 H17 121.1 . . ?
C2 C3 H3 119.7 . . ?
C2 C3 C4 120.55(9) . . ?
C4 C3 H3 119.7 . . ?
C8 C13 H13 119.7 . . ?
C12 C13 C8 120.53(8) . . ?
C12 C13 H13 119.7 . . ?
C12 C11 H11 120.5 . . ?
C12 C11 C10 119.06(9) . . ?
C10 C11 H11 120.5 . . ?
C13 C12 H12 119.6 . . ?
C11 C12 C13 120.80(9) . . ?
C11 C12 H12 119.6 . . ?
C8 C9 H9 119.6 . . ?
C10 C9 C8 120.81(9) . . ?
C10 C9 H9 119.6 . . ?
C5 C4 C3 120.39(9) . . ?
C5 C4 H4 119.8 . . ?
C3 C4 H4 119.8 . . ?
C11 C10 H10 119.8 . . ?
C9 C10 C11 120.48(9) . . ?
C9 C10 H10 119.8 . . ?
C20 C21 H21A 109.5 . . ?
C20 C21 H21B 109.5 . . ?
C20 C21 H21C 109.5 . . ?
H21A C21 H21B 109.5 . . ?
H21A C21 H21C 109.5 . . ?
H21B C21 H21C 109.5 . . ?

loop_
_geom_bond_atom_site_label_1
_geom_bond_atom_site_label_2
_geom_bond_distance
_geom_bond_site_symmetry_2
_geom_bond_publ_flag
O1 C20 1.3494(11) . ?
O1 C19 1.4638(11) . ?
O2 C20 1.2083(12) . ?
N3 C6 1.4019(11) . ?
N3 C14 1.4098(11) . ?
N3 C19 1.4270(11) . ?
N2 C6 1.3915(11) . ?
N2 C1 1.3891(11) . ?
N2 C5 1.3775(11) . ?
N1 C7 1.3770(11) . ?
N1 C1 1.3343(11) . ?
N4 C14 1.3378(11) . ?
N4 C18 1.3493(12) . ?
C7 C6 1.3886(11) . ?
C7 C8 1.4720(12) . ?
C14 C15 1.4060(12) . ?
C1 C2 1.4141(12) . ?
C20 C21 1.5003(14) . ?
C8 C13 1.4012(12) . ?
C8 C9 1.4020(12) . ?
C15 H15 0.9300 . ?
C15 C16 1.3848(13) . ?
C19 H19A 0.9700 . ?
C19 H19B 0.9700 . ?
C2 H2 0.9300 . ?
C2 C3 1.3699(13) . ?
C5 H5 0.9300 . ?
C5 C4 1.3616(13) . ?
C16 H16 0.9300 . ?
C16 C17 1.3963(13) . ?
C18 H18 0.9300 . ?
C18 C17 1.3860(14) . ?
C17 H17 0.9300 . ?
C3 H3 0.9300 . ?
C3 C4 1.4235(14) . ?
C13 H13 0.9300 . ?
C13 C12 1.3928(13) . ?
C11 H11 0.9300 . ?
C11 C12 1.3906(14) . ?
C11 C10 1.3926(14) . ?
C12 H12 0.9300 . ?
C9 H9 0.9300 . ?
C9 C10 1.3922(13) . ?
C4 H4 0.9300 . ?
C10 H10 0.9300 . ?
C21 H21A 0.9600 . ?
C21 H21B 0.9600 . ?
C21 H21C 0.9600 . ?
